data_2230619
loop_
_publ_author_name
'Suleiman Gwaram, Nura'
'Khaledi, Hamid'
'Mohd Ali, Hapipah'

_publ_section_title
;
 Bis(\m-2-{1-[2-(dimethylamino)ethylimino]ethyl}phenolato)bis[bromidocopper(II)]
 monohydrate
;
_journal_coeditor_code EZ2243
_journal_issue 7
_journal_name_full 'Acta Crystallographica Section E'
_journal_page_first m931
_journal_paper_doi 10.1107/S1600536811022045
_journal_volume 67
_journal_year 2011
_chemical_formula_iupac '[Cu2 Br2 (C12 H17 N2O)2], H2 O'
_chemical_formula_moiety 'C24 H34 Br2 Cu2 N4 O2, H2 O'
_chemical_formula_sum 'C24 H36 Br2 Cu2 N4 O3'
_chemical_formula_weight 715.47
_chemical_name_systematic
;
Bis(\m-2-{1-[2-(dimethylamino)ethylimino]ethyl}phenolato)bis[bromidocopper(II)]
monohydrate
;
_space_group_IT_number 15
_symmetry_cell_setting monoclinic
_symmetry_space_group_name_Hall '-C 2yc'
_symmetry_space_group_name_H-M 'C 1 2/c 1'
_atom_sites_solution_hydrogens geom
_atom_sites_solution_primary direct
_atom_sites_solution_secondary difmap
_audit_creation_method SHELXL-97
_cell_angle_alpha 90.00
_cell_angle_beta 119.528(2)
_cell_angle_gamma 90.00
_cell_formula_units_Z 4
_cell_length_a 20.754(4)
_cell_length_b 8.2492(16)
_cell_length_c 18.521(4)
_cell_measurement_reflns_used 3159
_cell_measurement_temperature 100(2)
_cell_measurement_theta_max 30.51
_cell_measurement_theta_min 2.42
_cell_volume 2759.0(10)
_computing_cell_refinement 'SAINT (Bruker, 2007)'
_computing_data_collection 'APEX2 (Bruker, 2007)'
_computing_data_reduction 'SAINT (Bruker, 2007)'
_computing_molecular_graphics 'X-Seed (Barbour, 2001; Atwood & Barbour, 2003)'
_computing_publication_material 'SHELXL97 (Sheldrick, 2008) and publCIF (Westrip, 2010)'
_computing_structure_refinement 'SHELXL97 (Sheldrick, 2008)'
_computing_structure_solution 'SHELXS97 (Sheldrick, 2008)'
_diffrn_ambient_temperature 100(2)
_diffrn_measured_fraction_theta_full 0.996
_diffrn_measured_fraction_theta_max 0.996
_diffrn_measurement_device_type 'Bruker APEXII CCD'
_diffrn_measurement_method '\f and \w scans'
_diffrn_radiation_monochromator graphite
_diffrn_radiation_source 'fine-focus sealed tube'
_diffrn_radiation_type MoK\a
_diffrn_radiation_wavelength 0.71073
_diffrn_reflns_av_R_equivalents 0.0417
_diffrn_reflns_av_sigmaI/netI 0.0409
_diffrn_reflns_limit_h_max 26
_diffrn_reflns_limit_h_min -26
_diffrn_reflns_limit_k_max 10
_diffrn_reflns_limit_k_min -10
_diffrn_reflns_limit_l_max 23
_diffrn_reflns_limit_l_min -21
_diffrn_reflns_number 10414
_diffrn_reflns_theta_full 26.99
_diffrn_reflns_theta_max 26.99
_diffrn_reflns_theta_min 2.26
_exptl_absorpt_coefficient_mu 4.470
_exptl_absorpt_correction_T_max 0.6891
_exptl_absorpt_correction_T_min 0.4838
_exptl_absorpt_correction_type multi-scan
_exptl_absorpt_process_details '(SADABS; Sheldrick, 1996)'
_exptl_crystal_colour green
_exptl_crystal_density_diffrn 1.722
_exptl_crystal_density_method 'not measured'
_exptl_crystal_description block
_exptl_crystal_F_000 1440
_exptl_crystal_size_max 0.19
_exptl_crystal_size_mid 0.14
_exptl_crystal_size_min 0.09
_refine_diff_density_max 0.364
_refine_diff_density_min -0.510
_refine_ls_extinction_method none
_refine_ls_goodness_of_fit_ref 1.045
_refine_ls_hydrogen_treatment mixed
_refine_ls_matrix_type full
_refine_ls_number_parameters 165
_refine_ls_number_reflns 3007
_refine_ls_number_restraints 1
_refine_ls_restrained_S_all 1.045
_refine_ls_R_factor_all 0.0308
_refine_ls_R_factor_gt 0.0247
_refine_ls_shift/su_max 0.001
_refine_ls_shift/su_mean 0.000
_refine_ls_structure_factor_coef Fsqd
_refine_ls_weighting_details 'calc w=1/[\s^2^(Fo^2^)+(0.0216P)^2^+1.9328P] where P=(Fo^2^+2Fc^2^)/3'
_refine_ls_weighting_scheme calc
_refine_ls_wR_factor_gt 0.0580
_refine_ls_wR_factor_ref 0.0604
_reflns_number_gt 2623
_reflns_number_total 3007
_reflns_threshold_expression >2sigma(I)
_cod_data_source_file ez2243.cif
_cod_data_source_block I
_cod_original_cell_volume 2759.1(9)
_cod_original_sg_symbol_H-M 'C 2/c'
_cod_database_code 2230619
_cod_database_fobs_code 2230619

loop_
_symmetry_equiv_pos_as_xyz
'x, y, z'
'-x, y, -z+1/2'
'x+1/2, y+1/2, z'
'-x+1/2, y+1/2, -z+1/2'
'-x, -y, -z'
'x, -y, z-1/2'
'-x+1/2, -y+1/2, -z'
'x+1/2, -y+1/2, z-1/2'

loop_
_atom_site_type_symbol
_atom_site_label
_atom_site_fract_x
_atom_site_fract_y
_atom_site_fract_z
_atom_site_U_iso_or_equiv
_atom_site_adp_type
_atom_site_calc_flag
_atom_site_refinement_flags
_atom_site_occupancy
_atom_site_symmetry_multiplicity
_atom_site_disorder_assembly
_atom_site_disorder_group
Cu Cu1 0.073508(14) 0.69663(3) 0.253261(16) 0.01063(8) Uani d . 1 1 . .
Br Br1 0.150450(12) 0.94932(3) 0.260812(15) 0.01679(8) Uani d . 1 1 . .
O O1 0.03282(8) 0.75649(19) 0.32448(10) 0.0119(3) Uani d . 1 1 . .
N N1 0.14514(10) 0.5556(2) 0.34424(12) 0.0137(4) Uani d . 1 1 . .
N N2 0.08944(10) 0.5480(2) 0.17527(12) 0.0152(4) Uani d . 1 1 . .
C C1 0.07547(12) 0.7880(3) 0.40514(14) 0.0117(4) Uani d . 1 1 . .
C C2 0.05469(13) 0.9126(3) 0.44099(15) 0.0168(5) Uani d . 1 1 . .
H H2 0.0119 0.9756 0.4073 0.020 Uiso calc R 1 1 . .
C C3 0.09599(13) 0.9446(3) 0.52491(16) 0.0196(5) Uani d . 1 1 . .
H H3 0.0810 1.0287 0.5484 0.024 Uiso calc R 1 1 . .
C C4 0.15940(13) 0.8552(3) 0.57543(15) 0.0190(5) Uani d . 1 1 . .
H H4 0.1875 0.8778 0.6331 0.023 Uiso calc R 1 1 . .
C C5 0.18105(12) 0.7334(3) 0.54092(15) 0.0167(5) Uani d . 1 1 . .
H H5 0.2246 0.6732 0.5755 0.020 Uiso calc R 1 1 . .
C C6 0.14031(12) 0.6961(3) 0.45577(14) 0.0124(5) Uani d . 1 1 . .
C C7 0.16441(12) 0.5626(3) 0.42169(15) 0.0145(5) Uani d . 1 1 . .
C C8 0.21248(14) 0.4320(3) 0.48106(17) 0.0226(6) Uani d . 1 1 . .
H H8A 0.1951 0.3254 0.4554 0.034 Uiso calc R 1 1 . .
H H8B 0.2096 0.4381 0.5322 0.034 Uiso calc R 1 1 . .
H H8C 0.2639 0.4476 0.4941 0.034 Uiso calc R 1 1 . .
C C9 0.17044(13) 0.4215(3) 0.31143(16) 0.0188(5) Uani d . 1 1 . .
H H9A 0.1396 0.3240 0.3026 0.023 Uiso calc R 1 1 . .
H H9B 0.2225 0.3938 0.3514 0.023 Uiso calc R 1 1 . .
C C10 0.16385(13) 0.4758(3) 0.23030(16) 0.0185(5) Uani d . 1 1 . .
H H10A 0.2027 0.5571 0.2412 0.022 Uiso calc R 1 1 . .
H H10B 0.1716 0.3820 0.2021 0.022 Uiso calc R 1 1 . .
C C11 0.03162(13) 0.4203(3) 0.14254(16) 0.0194(5) Uani d . 1 1 . .
H H11A -0.0164 0.4691 0.1044 0.029 Uiso calc R 1 1 . .
H H11B 0.0290 0.3688 0.1887 0.029 Uiso calc R 1 1 . .
H H11C 0.0441 0.3386 0.1130 0.029 Uiso calc R 1 1 . .
C C12 0.09097(15) 0.6276(3) 0.10441(16) 0.0221(6) Uani d . 1 1 . .
H H12A 0.1035 0.5475 0.0742 0.033 Uiso calc R 1 1 . .
H H12B 0.1282 0.7140 0.1251 0.033 Uiso calc R 1 1 . .
H H12C 0.0422 0.6741 0.0670 0.033 Uiso calc R 1 1 . .
O O2 0.0000 1.1437(3) 0.2500 0.0347(7) Uani d SD 1 2 . .
H H2O 0.0349(14) 1.085(3) 0.257(2) 0.042 Uiso d D 1 1 . .

loop_
_atom_site_aniso_label
_atom_site_aniso_U_11
_atom_site_aniso_U_22
_atom_site_aniso_U_33
_atom_site_aniso_U_12
_atom_site_aniso_U_13
_atom_site_aniso_U_23
Cu1 0.00875(14) 0.01254(15) 0.01042(16) 0.00081(10) 0.00458(12) -0.00042(11)
Br1 0.01330(12) 0.01715(13) 0.01898(14) -0.00367(9) 0.00723(10) 0.00097(9)
O1 0.0089(7) 0.0168(8) 0.0090(8) 0.0009(6) 0.0035(6) -0.0008(6)
N1 0.0113(9) 0.0135(10) 0.0164(11) 0.0011(8) 0.0069(8) 0.0003(8)
N2 0.0124(9) 0.0188(11) 0.0146(11) 0.0004(8) 0.0068(8) -0.0015(8)
C1 0.0090(10) 0.0151(12) 0.0110(11) -0.0012(9) 0.0050(9) -0.0005(9)
C2 0.0143(11) 0.0203(12) 0.0152(13) 0.0019(9) 0.0068(10) -0.0009(10)
C3 0.0194(12) 0.0242(14) 0.0182(13) -0.0022(10) 0.0114(11) -0.0063(11)
C4 0.0176(12) 0.0292(14) 0.0099(12) -0.0067(10) 0.0066(10) -0.0032(10)
C5 0.0109(11) 0.0228(13) 0.0144(13) -0.0012(9) 0.0047(10) 0.0042(10)
C6 0.0114(10) 0.0149(11) 0.0122(12) -0.0020(9) 0.0068(9) 0.0014(9)
C7 0.0088(10) 0.0151(12) 0.0184(13) 0.0003(9) 0.0057(10) 0.0037(10)
C8 0.0238(13) 0.0204(14) 0.0224(14) 0.0074(11) 0.0105(12) 0.0074(11)
C9 0.0161(12) 0.0170(12) 0.0203(13) 0.0050(10) 0.0067(11) -0.0038(10)
C10 0.0122(11) 0.0230(13) 0.0192(14) 0.0031(10) 0.0068(10) -0.0043(11)
C11 0.0172(12) 0.0189(13) 0.0200(13) -0.0019(10) 0.0075(11) -0.0063(10)
C12 0.0251(13) 0.0281(14) 0.0180(14) 0.0015(11) 0.0144(11) -0.0019(11)
O2 0.0404(18) 0.0183(15) 0.059(2) 0.000 0.0349(17) 0.000

loop_
_atom_type_symbol
_atom_type_description
_atom_type_scat_dispersion_real
_atom_type_scat_dispersion_imag
_atom_type_scat_source
C C 0.0033 0.0016 'International Tables Vol C Tables 4.2.6.8 and 6.1.1.4'
H H 0.0000 0.0000 'International Tables Vol C Tables 4.2.6.8 and 6.1.1.4'
N N 0.0061 0.0033 'International Tables Vol C Tables 4.2.6.8 and 6.1.1.4'
O O 0.0106 0.0060 'International Tables Vol C Tables 4.2.6.8 and 6.1.1.4'
Cu Cu 0.3201 1.2651 'International Tables Vol C Tables 4.2.6.8 and 6.1.1.4'
Br Br -0.2901 2.4595 'International Tables Vol C Tables 4.2.6.8 and 6.1.1.4'

loop_
_geom_angle_atom_site_label_1
_geom_angle_atom_site_label_2
_geom_angle_atom_site_label_3
_geom_angle_site_symmetry_1
_geom_angle_site_symmetry_3
_geom_angle
_geom_angle_publ_flag
O1 Cu1 N1 . . 88.11(7) ?
O1 Cu1 O1 . 2 74.57(7) ?
N1 Cu1 O1 . 2 148.18(7) ?
O1 Cu1 N2 . . 155.03(7) ?
N1 Cu1 N2 . . 86.20(8) ?
O1 Cu1 N2 2 . 98.28(7) ?
O1 Cu1 Br1 . . 102.77(5) ?
N1 Cu1 Br1 . . 104.03(6) ?
O1 Cu1 Br1 2 . 105.71(5) ?
N2 Cu1 Br1 . . 102.19(6) ?
C1 O1 Cu1 . . 122.55(13) ?
C1 O1 Cu1 . 2 137.48(13) ?
Cu1 O1 Cu1 . 2 98.14(7) ?
C7 N1 C9 . . 120.9(2) ?
C7 N1 Cu1 . . 127.71(16) ?
C9 N1 Cu1 . . 111.06(15) ?
C12 N2 C11 . . 108.61(19) ?
C12 N2 C10 . . 108.36(18) ?
C11 N2 C10 . . 110.64(19) ?
C12 N2 Cu1 . . 116.21(15) ?
C11 N2 Cu1 . . 109.58(14) ?
C10 N2 Cu1 . . 103.31(14) ?
O1 C1 C2 . . 118.9(2) ?
O1 C1 C6 . . 121.6(2) ?
C2 C1 C6 . . 119.4(2) ?
C3 C2 C1 . . 120.5(2) ?
C3 C2 H2 . . 119.7 ?
C1 C2 H2 . . 119.7 ?
C2 C3 C4 . . 120.8(2) ?
C2 C3 H3 . . 119.6 ?
C4 C3 H3 . . 119.6 ?
C5 C4 C3 . . 119.4(2) ?
C5 C4 H4 . . 120.3 ?
C3 C4 H4 . . 120.3 ?
C4 C5 C6 . . 121.7(2) ?
C4 C5 H5 . . 119.1 ?
C6 C5 H5 . . 119.1 ?
C5 C6 C1 . . 118.2(2) ?
C5 C6 C7 . . 120.0(2) ?
C1 C6 C7 . . 121.8(2) ?
N1 C7 C6 . . 121.8(2) ?
N1 C7 C8 . . 120.7(2) ?
C6 C7 C8 . . 117.6(2) ?
C7 C8 H8A . . 109.5 ?
C7 C8 H8B . . 109.5 ?
H8A C8 H8B . . 109.5 ?
C7 C8 H8C . . 109.5 ?
H8A C8 H8C . . 109.5 ?
H8B C8 H8C . . 109.5 ?
N1 C9 C10 . . 108.1(2) ?
N1 C9 H9A . . 110.1 ?
C10 C9 H9A . . 110.1 ?
N1 C9 H9B . . 110.1 ?
C10 C9 H9B . . 110.1 ?
H9A C9 H9B . . 108.4 ?
N2 C10 C9 . . 110.74(18) ?
N2 C10 H10A . . 109.5 ?
C9 C10 H10A . . 109.5 ?
N2 C10 H10B . . 109.5 ?
C9 C10 H10B . . 109.5 ?
H10A C10 H10B . . 108.1 ?
N2 C11 H11A . . 109.5 ?
N2 C11 H11B . . 109.5 ?
H11A C11 H11B . . 109.5 ?
N2 C11 H11C . . 109.5 ?
H11A C11 H11C . . 109.5 ?
H11B C11 H11C . . 109.5 ?
N2 C12 H12A . . 109.5 ?
N2 C12 H12B . . 109.5 ?
H12A C12 H12B . . 109.5 ?
N2 C12 H12C . . 109.5 ?
H12A C12 H12C . . 109.5 ?
H12B C12 H12C . . 109.5 ?

loop_
_geom_bond_atom_site_label_1
_geom_bond_atom_site_label_2
_geom_bond_site_symmetry_2
_geom_bond_distance
_geom_bond_publ_flag
Cu1 O1 . 1.9480(15) ?
Cu1 N1 . 1.983(2) ?
Cu1 O1 2 2.0138(15) ?
Cu1 N2 . 2.042(2) ?
Cu1 Br1 . 2.5874(5) ?
O1 C1 . 1.334(3) ?
O1 Cu1 2 2.0138(15) ?
N1 C7 . 1.287(3) ?
N1 C9 . 1.478(3) ?
N2 C12 . 1.482(3) ?
N2 C11 . 1.483(3) ?
N2 C10 . 1.492(3) ?
C1 C2 . 1.402(3) ?
C1 C6 . 1.422(3) ?
C2 C3 . 1.381(3) ?
C2 H2 . 0.9500 ?
C3 C4 . 1.392(4) ?
C3 H3 . 0.9500 ?
C4 C5 . 1.379(3) ?
C4 H4 . 0.9500 ?
C5 C6 . 1.408(3) ?
C5 H5 . 0.9500 ?
C6 C7 . 1.474(3) ?
C7 C8 . 1.512(3) ?
C8 H8A . 0.9800 ?
C8 H8B . 0.9800 ?
C8 H8C . 0.9800 ?
C9 C10 . 1.508(4) ?
C9 H9A . 0.9900 ?
C9 H9B . 0.9900 ?
C10 H10A . 0.9900 ?
C10 H10B . 0.9900 ?
C11 H11A . 0.9800 ?
C11 H11B . 0.9800 ?
C11 H11C . 0.9800 ?
C12 H12A . 0.9800 ?
C12 H12B . 0.9800 ?
C12 H12C . 0.9800 ?
O2 H2O . 0.827(17) ?

loop_
_geom_hbond_atom_site_label_D
_geom_hbond_atom_site_label_H
_geom_hbond_atom_site_label_A
_geom_hbond_site_symmetry_A
_geom_hbond_distance_DH
_geom_hbond_distance_HA
_geom_hbond_distance_DA
_geom_hbond_angle_DHA
C11 H11B O2 1_545 0.98 2.40 3.299(3) 152
O2 H2O Br1 . 0.827(17) 2.617(18) 3.4269(14) 167(3)
